data_2018782
loop_
_publ_author_name
'Oliveira, F. L.'
'Huber, P. C.'
'Almeida, W. P.'
'Sabino, J. R.'
'Aparicio, R.'

_publ_section_title
;
 Tris[2-(1,3-thiazol-2-yl-\k<i>N</i>)-1<i>H</i>-benzimidazole-\k<i>N</i>^3^]zinc(II)
 dinitrate ethanol hemisolvate monohydrate at~100K
;
_journal_coeditor_code GZ3218
_journal_issue 2
_journal_name_full 'Acta Crystallographica Section C'
_journal_page_first 119
_journal_page_last 122
_journal_paper_doi 10.1107/S0108270112051372
_journal_volume 69
_journal_year 2013
_chemical_formula_iupac '[Zn (C10 H7 N3 S1)3] (N O3)2, 0.5C2 H6 O, H2 O'
_chemical_formula_moiety 'C30 H21 N9 S3 Zn 2+, 2(N O3 -), 0.5(C2 H6 O), H2 O'
_chemical_formula_sum 'C31 H26 N11 O7.5 S3 Zn12'
_chemical_formula_weight 834.23
_chemical_name_systematic
;
Tris[2-(1,3-thiazol-2-yl-\k<i>N</i>)-1<i>H</i>-benzimidazole-
\k<i>N</i>^3^]zinc(II) dinitrate ethanol hemisolvate monohydrate
;
_space_group_crystal_system triclinic
_space_group_IT_number 2
_space_group_name_Hall '-P 1'
_space_group_name_H-M_alt 'P -1'
_symmetry_space_group_name_Hall '-P 1'
_symmetry_space_group_name_H-M 'P -1'
_atom_sites_solution_hydrogens geom
_atom_sites_solution_primary direct
_atom_sites_solution_secondary difmap
_audit_creation_method SHELXL-97
_cell_angle_alpha 83.2800(10)
_cell_angle_beta 84.3740(10)
_cell_angle_gamma 69.6110(10)
_cell_formula_units_Z 2
_cell_length_a 10.4687(2)
_cell_length_b 12.8659(3)
_cell_length_c 13.8539(3)
_cell_measurement_reflns_used 9152
_cell_measurement_temperature 100(2)
_cell_measurement_theta_max 33.6826
_cell_measurement_theta_min 2.4788
_cell_volume 1733.76(7)
_computing_cell_refinement '<i>SAINT</i> (Bruker, 2010)'
_computing_data_collection '<i>APEX2</i> (Bruker, 2010)'
_computing_data_reduction '<i>SAINT</i> (Bruker, 2010)'
_computing_molecular_graphics '<i>PLATON</i> (Spek, 2009)'
_computing_publication_material 'publCIF (Westrip, 2010)'
_computing_structure_refinement 'SHELXL97 (Sheldrick, 2008)'
_computing_structure_solution 'SHELXS97 (Sheldrick, 2008)'
_diffrn_ambient_temperature 100(2)
_diffrn_detector_area_resol_mean 8.3333
_diffrn_measured_fraction_theta_full 1.000
_diffrn_measured_fraction_theta_max 1.000
_diffrn_measurement_device_type 'Bruker Kappa APEXII DUO'
_diffrn_measurement_method 'Bruker APEX CCD area-detector'
_diffrn_radiation_monochromator graphite
_diffrn_radiation_source 'fine-focus sealed tube'
_diffrn_radiation_type MoK\a
_diffrn_radiation_wavelength 0.71073
_diffrn_reflns_av_R_equivalents 0.0549
_diffrn_reflns_av_sigmaI/netI 0.0241
_diffrn_reflns_limit_h_max 15
_diffrn_reflns_limit_h_min -15
_diffrn_reflns_limit_k_max 19
_diffrn_reflns_limit_k_min -19
_diffrn_reflns_limit_l_max 20
_diffrn_reflns_limit_l_min -20
_diffrn_reflns_number 161151
_diffrn_reflns_theta_full 32.58
_diffrn_reflns_theta_max 32.58
_diffrn_reflns_theta_min 1.48
_exptl_absorpt_coefficient_mu 0.956
_exptl_absorpt_correction_T_max 0.7467
_exptl_absorpt_correction_T_min 0.7106
_exptl_absorpt_correction_type multi-scan
_exptl_absorpt_process_details '(SADABS; Bruker, 2010)'
_exptl_crystal_colour white
_exptl_crystal_density_diffrn 1.598
_exptl_crystal_density_method 'not measured'
_exptl_crystal_description rectangular
_exptl_crystal_F_000 854
_exptl_crystal_size_max 0.211
_exptl_crystal_size_mid 0.179
_exptl_crystal_size_min 0.101
_refine_diff_density_max 1.752
_refine_diff_density_min -1.126
_refine_ls_extinction_method none
_refine_ls_goodness_of_fit_ref 1.064
_refine_ls_hydrogen_treatment mixed
_refine_ls_matrix_type full
_refine_ls_number_parameters 495
_refine_ls_number_reflns 12621
_refine_ls_number_restraints 4
_refine_ls_restrained_S_all 1.064
_refine_ls_R_factor_all 0.0476
_refine_ls_R_factor_gt 0.0381
_refine_ls_shift/su_max 0.002
_refine_ls_shift/su_mean 0
_refine_ls_structure_factor_coef Fsqd
_refine_ls_weighting_details 'calc w=1/[\s^2^(Fo^2^)+(0.0643P)^2^+0.7321P] where P=(Fo^2^+2Fc^2^)/3'
_refine_ls_weighting_scheme calc
_refine_ls_wR_factor_ref 0.1132
_reflns_number_gt 10491
_reflns_number_total 12621
_reflns_threshold_expression I>2\s(I)
_cod_data_source_file gz3218.cif
_cod_data_source_block I
_cod_database_code 2018782
_cod_database_fobs_code 2018782

loop_
_symmetry_equiv_pos_as_xyz
'x, y, z'
'-x, -y, -z'

loop_
_atom_site_type_symbol
_atom_site_label
_atom_site_fract_x
_atom_site_fract_y
_atom_site_fract_z
_atom_site_U_iso_or_equiv
_atom_site_adp_type
_atom_site_calc_flag
_atom_site_refinement_flags
_atom_site_occupancy
_atom_site_disorder_assembly
_atom_site_disorder_group
Zn Zn1 0.650065(17) 0.713345(14) 0.720641(12) 0.01670(5) Uani d . 1 . .
N N1 0.81812(13) 0.76592(10) 0.68447(9) 0.0170(2) Uani d . 1 . .
C C2 0.89939(15) 0.78120(12) 0.60221(11) 0.0177(2) Uani d . 1 . .
C C3 0.90836(16) 0.74916(13) 0.50824(11) 0.0216(3) Uani d . 1 . .
H H3 0.8564 0.7068 0.4919 0.026 Uiso calc R 1 . .
C C4 0.99607(17) 0.78157(15) 0.43968(12) 0.0257(3) Uani d . 1 . .
H H4 1.0031 0.7619 0.3749 0.031 Uiso calc R 1 . .
C C5 1.07479(17) 0.84270(15) 0.46361(13) 0.0274(3) Uani d . 1 . .
H H5 1.1327 0.8643 0.4144 0.033 Uiso calc R 1 . .
C C6 1.06994(17) 0.87225(14) 0.55738(13) 0.0250(3) Uani d . 1 . .
H H6 1.1247 0.9121 0.5741 0.03 Uiso calc R 1 . .
C C7 0.98065(15) 0.84052(12) 0.62581(11) 0.0196(3) Uani d . 1 . .
N N8 0.94791(13) 0.85871(11) 0.72299(10) 0.0201(2) Uani d . 1 . .
H H8 0.9841 0.8927 0.7582 0.024 Uiso calc R 1 . .
C C9 0.84996(15) 0.81459(12) 0.75353(11) 0.0175(2) Uani d . 1 . .
C C10 0.77614(15) 0.82169(12) 0.84799(11) 0.0186(2) Uani d . 1 . .
C C11 0.79240(17) 0.86646(14) 0.92835(12) 0.0236(3) Uani d . 1 . .
H H11 0.8632 0.8949 0.9351 0.028 Uiso calc R 1 . .
S S12 0.66589(5) 0.86360(4) 1.01507(3) 0.02700(9) Uani d . 1 . .
C C13 0.60027(18) 0.80074(14) 0.94021(11) 0.0242(3) Uani d . 1 . .
H H13 0.522 0.7801 0.9586 0.029 Uiso calc R 1 . .
N N14 0.66717(14) 0.78356(11) 0.85555(9) 0.0206(2) Uani d . 1 . .
N N1' 0.74793(14) 0.54521(11) 0.76719(9) 0.0207(2) Uani d . 1 . .
C C2' 0.87917(17) 0.46771(13) 0.76393(11) 0.0224(3) Uani d . 1 . .
C C3' 1.00093(18) 0.47619(14) 0.71928(13) 0.0266(3) Uani d . 1 . .
H H3' 1.0041 0.5426 0.6829 0.032 Uiso calc R 1 . .
C C4' 1.1172(2) 0.38260(16) 0.73076(14) 0.0337(4) Uani d . 1 . .
H H4' 1.2021 0.385 0.7013 0.04 Uiso calc R 1 . .
C C5' 1.1123(2) 0.28435(16) 0.78496(13) 0.0338(4) Uani d . 1 . .
H H5' 1.1946 0.2227 0.792 0.041 Uiso calc R 1 . .
C C6' 0.9925(2) 0.27442(15) 0.82805(13) 0.0324(4) Uani d . 1 . .
H H6' 0.9897 0.2077 0.8641 0.039 Uiso calc R 1 . .
C C7' 0.87617(19) 0.36730(13) 0.81584(11) 0.0247(3) Uani d . 1 . .
N N8' 0.74185(17) 0.38673(12) 0.84948(10) 0.0264(3) Uani d . 1 . .
H H8' 0.7093 0.3389 0.8845 0.032 Uiso calc R 1 . .
C C9' 0.67022(17) 0.49249(13) 0.81864(11) 0.0210(3) Uani d . 1 . .
C C10' 0.52457(18) 0.55076(14) 0.83689(11) 0.0240(3) Uani d . 1 . .
C C11' 0.4259(2) 0.51376(17) 0.88434(13) 0.0320(4) Uani d . 1 . .
H H11' 0.4404 0.4402 0.9132 0.038 Uiso calc R 1 . .
S S12' 0.27120(5) 0.62096(5) 0.88396(4) 0.03583(11) Uani d . 1 . .
C C13' 0.34792(18) 0.70680(16) 0.82068(13) 0.0283(3) Uani d . 1 . .
H H13' 0.2991 0.7826 0.8014 0.034 Uiso calc R 1 . .
N N14' 0.47922(14) 0.66098(12) 0.80034(10) 0.0228(3) Uani d . 1 . .
N N1" 0.60160(13) 0.69057(10) 0.58138(9) 0.0169(2) Uani d . 1 . .
C C2" 0.63264(15) 0.60702(12) 0.51902(11) 0.0179(2) Uani d . 1 . .
C C3" 0.73247(16) 0.50108(13) 0.52188(12) 0.0222(3) Uani d . 1 . .
H H3" 0.7944 0.4751 0.5722 0.027 Uiso calc R 1 . .
C C4" 0.73710(18) 0.43571(14) 0.44816(12) 0.0261(3) Uani d . 1 . .
H H4" 0.8047 0.3637 0.4477 0.031 Uiso calc R 1 . .
C C5" 0.64501(18) 0.47263(15) 0.37415(13) 0.0283(3) Uani d . 1 . .
H H5" 0.6504 0.4243 0.3259 0.034 Uiso calc R 1 . .
C C6" 0.54652(18) 0.57753(15) 0.36955(12) 0.0267(3) Uani d . 1 . .
H H6" 0.4842 0.6029 0.3194 0.032 Uiso calc R 1 . .
C C7" 0.54406(15) 0.64367(13) 0.44270(11) 0.0203(3) Uani d . 1 . .
N N8" 0.46086(13) 0.75061(11) 0.46039(9) 0.0208(2) Uani d . 1 . .
H H8" 0.3947 0.7949 0.4247 0.025 Uiso calc R 1 . .
C C9" 0.50020(14) 0.77422(12) 0.54255(10) 0.0173(2) Uani d . 1 . .
C C10" 0.44303(15) 0.87821(12) 0.58813(11) 0.0178(2) Uani d . 1 . .
C C11" 0.35207(16) 0.97777(13) 0.55508(12) 0.0215(3) Uani d . 1 . .
H H11" 0.3101 0.9926 0.4948 0.026 Uiso calc R 1 . .
S S12" 0.32525(4) 1.07175(3) 0.63897(3) 0.02605(9) Uani d . 1 . .
C C13" 0.43819(16) 0.97309(13) 0.71227(12) 0.0229(3) Uani d . 1 . .
H H13" 0.4602 0.9876 0.7731 0.027 Uiso calc R 1 . .
N N14" 0.49146(13) 0.87626(10) 0.67743(9) 0.0187(2) Uani d . 1 . .
N N1S3 0.88074(17) 0.03855(14) 1.12562(12) 0.0323(3) Uani d . 1 . .
O O2S3 0.80012(17) -0.00524(15) 1.10405(12) 0.0433(4) Uani d . 1 . .
O O3S3 0.89890(15) 0.11878(14) 1.07391(12) 0.0409(3) Uani d . 1 . .
O O4S3 0.9450(3) 0.00303(17) 1.20036(16) 0.0708(7) Uani d . 1 . .
N N1S2 0.65538(16) 0.12010(12) 0.74430(11) 0.0270(3) Uani d . 1 . .
O O2S2 0.61448(19) 0.08894(14) 0.82637(10) 0.0425(4) Uani d . 1 . .
O O3S2 0.67613(18) 0.21120(12) 0.73090(11) 0.0410(3) Uani d . 1 . .
O O4S2 0.67185(14) 0.06376(11) 0.67274(9) 0.0303(3) Uani d . 1 . .
O O1S 0.67494(15) 0.21794(11) 0.95268(9) 0.0300(3) Uani d D 1 . .
H H1SA 0.7472(19) 0.1708(19) 0.9904(17) 0.045 Uiso d D 1 . .
H H1SB 0.669(3) 0.1715(19) 0.9065(15) 0.045 Uiso d D 1 . .
O O1S4 0.8216(3) 0.5703(3) 1.0508(2) 0.0413(7) Uani d P 0.5 A -1
H H1S4 0.7674 0.6356 1.0398 0.062 Uiso calc PR 0.5 A -1
C C2S4 0.9434(6) 0.55493(19) 0.9897(5) 0.0417(5) Uani d P 0.5 A -1
H H2S1 0.9781 0.6158 0.9971 0.05 Uiso calc PR 0.5 A -1
H H2S2 0.9203 0.5616 0.9211 0.05 Uiso calc PR 0.5 A -1
C C3S4 1.0564(6) 0.44507(19) 1.0098(5) 0.0417(5) Uani d P 0.5 A -1
H H3S1 1.1328 0.4392 0.9613 0.063 Uiso calc PR 0.5 A -1
H H3S2 1.0222 0.3839 1.0061 0.063 Uiso calc PR 0.5 A -1
H H3S3 1.0876 0.4409 1.075 0.063 Uiso calc PR 0.5 A -1

loop_
_atom_site_aniso_label
_atom_site_aniso_U_11
_atom_site_aniso_U_22
_atom_site_aniso_U_33
_atom_site_aniso_U_12
_atom_site_aniso_U_13
_atom_site_aniso_U_23
Zn1 0.01929(8) 0.01762(8) 0.01623(8) -0.00907(6) -0.00265(6) -0.00348(5)
N1 0.0190(5) 0.0169(5) 0.0176(5) -0.0082(4) -0.0024(4) -0.0034(4)
C2 0.0179(6) 0.0161(6) 0.0195(6) -0.0060(5) -0.0028(5) -0.0013(5)
C3 0.0211(7) 0.0245(7) 0.0199(6) -0.0076(5) -0.0029(5) -0.0033(5)
C4 0.0223(7) 0.0315(8) 0.0199(7) -0.0060(6) -0.0003(5) 0.0001(6)
C5 0.0230(7) 0.0284(8) 0.0281(8) -0.0083(6) 0.0004(6) 0.0046(6)
C6 0.0217(7) 0.0223(7) 0.0323(8) -0.0102(6) -0.0015(6) 0.0011(6)
C7 0.0190(6) 0.0167(6) 0.0237(7) -0.0066(5) -0.0041(5) -0.0008(5)
N8 0.0207(6) 0.0187(5) 0.0244(6) -0.0097(5) -0.0049(5) -0.0038(4)
C9 0.0184(6) 0.0163(6) 0.0197(6) -0.0066(5) -0.0048(5) -0.0033(5)
C10 0.0205(6) 0.0181(6) 0.0191(6) -0.0073(5) -0.0045(5) -0.0041(5)
C11 0.0250(7) 0.0272(7) 0.0222(7) -0.0108(6) -0.0033(5) -0.0090(6)
S12 0.0302(2) 0.0357(2) 0.01944(17) -0.01424(17) -0.00127(14) -0.01004(15)
C13 0.0277(8) 0.0298(8) 0.0193(6) -0.0140(6) -0.0021(5) -0.0043(6)
N14 0.0240(6) 0.0235(6) 0.0181(5) -0.0118(5) -0.0036(5) -0.0035(4)
N1' 0.0245(6) 0.0195(6) 0.0202(6) -0.0099(5) -0.0041(5) -0.0008(4)
C2' 0.0273(7) 0.0207(7) 0.0202(6) -0.0080(6) -0.0050(5) -0.0031(5)
C3' 0.0271(8) 0.0250(7) 0.0271(8) -0.0073(6) -0.0035(6) -0.0027(6)
C4' 0.0312(9) 0.0330(9) 0.0307(9) -0.0002(7) -0.0058(7) -0.0087(7)
C5' 0.0392(10) 0.0283(8) 0.0264(8) 0.0015(7) -0.0085(7) -0.0080(6)
C6' 0.0483(11) 0.0209(7) 0.0240(8) -0.0046(7) -0.0096(7) -0.0024(6)
C7' 0.0371(9) 0.0204(7) 0.0184(6) -0.0106(6) -0.0074(6) -0.0013(5)
N8' 0.0395(8) 0.0213(6) 0.0215(6) -0.0148(6) -0.0047(5) 0.0013(5)
C9' 0.0297(7) 0.0208(6) 0.0163(6) -0.0126(6) -0.0053(5) -0.0008(5)
C10' 0.0318(8) 0.0290(8) 0.0177(6) -0.0179(6) -0.0015(6) -0.0034(5)
C11' 0.0401(10) 0.0410(10) 0.0243(8) -0.0267(8) 0.0013(7) -0.0025(7)
S12' 0.0341(2) 0.0491(3) 0.0326(2) -0.0248(2) 0.01029(18) -0.0130(2)
C13' 0.0264(8) 0.0347(9) 0.0274(8) -0.0133(7) 0.0038(6) -0.0125(7)
N14' 0.0255(6) 0.0261(6) 0.0210(6) -0.0131(5) 0.0010(5) -0.0074(5)
N1" 0.0180(5) 0.0160(5) 0.0179(5) -0.0060(4) -0.0025(4) -0.0047(4)
C2" 0.0190(6) 0.0181(6) 0.0186(6) -0.0072(5) -0.0027(5) -0.0053(5)
C3" 0.0241(7) 0.0188(6) 0.0232(7) -0.0047(5) -0.0048(5) -0.0056(5)
C4" 0.0301(8) 0.0212(7) 0.0268(7) -0.0055(6) -0.0040(6) -0.0096(6)
C5" 0.0295(8) 0.0275(8) 0.0285(8) -0.0061(6) -0.0049(6) -0.0139(6)
C6" 0.0266(8) 0.0302(8) 0.0238(7) -0.0063(6) -0.0061(6) -0.0113(6)
C7" 0.0199(6) 0.0221(6) 0.0194(6) -0.0057(5) -0.0031(5) -0.0066(5)
N8" 0.0199(6) 0.0222(6) 0.0189(6) -0.0031(5) -0.0056(4) -0.0056(4)
C9" 0.0174(6) 0.0187(6) 0.0171(6) -0.0070(5) -0.0013(5) -0.0044(5)
C10" 0.0165(6) 0.0187(6) 0.0193(6) -0.0066(5) -0.0005(5) -0.0049(5)
C11" 0.0205(7) 0.0195(6) 0.0238(7) -0.0049(5) -0.0027(5) -0.0047(5)
S12" 0.02527(19) 0.01905(17) 0.0315(2) -0.00179(14) -0.00450(15) -0.00905(14)
C13" 0.0232(7) 0.0215(7) 0.0246(7) -0.0061(5) -0.0030(5) -0.0080(5)
N14" 0.0183(5) 0.0188(5) 0.0205(6) -0.0068(4) -0.0017(4) -0.0061(4)
N1S3 0.0350(8) 0.0313(8) 0.0343(8) -0.0119(6) -0.0044(6) -0.0138(6)
O2S3 0.0498(9) 0.0519(9) 0.0421(8) -0.0298(8) -0.0079(7) -0.0150(7)
O3S3 0.0294(7) 0.0447(8) 0.0486(9) -0.0139(6) -0.0040(6) 0.0012(7)
O4S3 0.1235(19) 0.0515(10) 0.0664(12) -0.0592(12) -0.0579(13) 0.0164(9)
N1S2 0.0332(7) 0.0262(7) 0.0224(6) -0.0110(6) -0.0049(5) 0.0000(5)
O2S2 0.0687(11) 0.0445(8) 0.0250(6) -0.0341(8) -0.0023(6) 0.0008(6)
O3S2 0.0595(10) 0.0312(7) 0.0365(8) -0.0224(7) -0.0021(7) 0.0012(6)
O4S2 0.0358(7) 0.0292(6) 0.0253(6) -0.0079(5) -0.0078(5) -0.0055(5)
O1S 0.0442(8) 0.0283(6) 0.0226(6) -0.0198(6) 0.0008(5) -0.0011(5)
O1S4 0.0419(16) 0.0363(15) 0.0498(18) -0.0161(13) 0.0004(13) -0.0139(13)
C2S4 0.0452(12) 0.0397(11) 0.0428(11) -0.0148(9) -0.0002(9) -0.0147(9)
C3S4 0.0452(12) 0.0397(11) 0.0428(11) -0.0148(9) -0.0002(9) -0.0147(9)

loop_
_atom_type_symbol
_atom_type_description
_atom_type_scat_dispersion_real
_atom_type_scat_dispersion_imag
_atom_type_scat_source
C C 0.0033 0.0016 'International Tables Vol C Tables 4.2.6.8 and 6.1.1.4'
H H 0.0000 0.0000 'International Tables Vol C Tables 4.2.6.8 and 6.1.1.4'
N N 0.0061 0.0033 'International Tables Vol C Tables 4.2.6.8 and 6.1.1.4'
O O 0.0106 0.0060 'International Tables Vol C Tables 4.2.6.8 and 6.1.1.4'
S S 0.1246 0.1234 'International Tables Vol C Tables 4.2.6.8 and 6.1.1.4'
Zn Zn 0.2839 1.4301 'International Tables Vol C Tables 4.2.6.8 and 6.1.1.4'

loop_
_geom_angle_atom_site_label_1
_geom_angle_atom_site_label_2
_geom_angle_atom_site_label_3
_geom_angle_site_symmetry_1
_geom_angle_site_symmetry_3
_geom_angle
_geom_angle_publ_flag
N1 Zn1 N1' . . 100.89(5) ?
N1 Zn1 N1" . . 101.26(5) ?
N1' Zn1 N1" . . 97.91(5) ?
N1 Zn1 N14 . . 77.63(5) y
N1' Zn1 N14 . . 97.21(5) ?
N1" Zn1 N14 . . 164.77(5) y
N1 Zn1 N14" . . 96.16(5) ?
N1' Zn1 N14" . . 162.86(5) y
N1" Zn1 N14" . . 76.89(5) y
N14 Zn1 N14" . . 88.08(5) ?
N1 Zn1 N14' . . 164.85(5) y
N1' Zn1 N14' . . 76.49(5) y
N1" Zn1 N14' . . 93.89(5) ?
N14 Zn1 N14' . . 87.83(5) ?
N14" Zn1 N14' . . 87.47(5) ?
C9 N1 C2 . . 105.50(12) ?
C9 N1 Zn1 . . 115.11(10) ?
C2 N1 Zn1 . . 138.53(10) ?
N1 C2 C3 . . 130.95(14) ?
N1 C2 C7 . . 108.59(13) ?
C3 C2 C7 . . 120.46(14) ?
C4 C3 C2 . . 117.35(15) ?
C4 C3 H3 . . 121.3 ?
C2 C3 H3 . . 121.3 ?
C3 C4 C5 . . 121.68(16) ?
C3 C4 H4 . . 119.2 ?
C5 C4 H4 . . 119.2 ?
C6 C5 C4 . . 121.58(16) ?
C6 C5 H5 . . 119.2 ?
C4 C5 H5 . . 119.2 ?
C5 C6 C7 . . 116.55(15) ?
C5 C6 H6 . . 121.7 ?
C7 C6 H6 . . 121.7 ?
N8 C7 C6 . . 131.65(14) ?
N8 C7 C2 . . 106.00(13) ?
C6 C7 C2 . . 122.34(15) ?
C9 N8 C7 . . 107.00(12) ?
C9 N8 H8 . . 126.5 ?
C7 N8 H8 . . 126.5 ?
N1 C9 N8 . . 112.89(13) ?
N1 C9 C10 . . 120.25(13) ?
N8 C9 C10 . . 126.75(13) ?
C11 C10 N14 . . 115.09(14) ?
C11 C10 C9 . . 129.90(14) ?
N14 C10 C9 . . 114.87(12) ?
C10 C11 S12 . . 109.47(12) ?
C10 C11 H11 . . 125.3 ?
S12 C11 H11 . . 125.3 ?
C11 S12 C13 . . 90.39(8) ?
N14 C13 S12 . . 114.18(12) ?
N14 C13 H13 . . 122.9 ?
S12 C13 H13 . . 122.9 ?
C13 N14 C10 . . 110.85(13) ?
C13 N14 Zn1 . . 137.17(11) ?
C10 N14 Zn1 . . 111.96(10) ?
C9' N1' C2' . . 105.49(13) ?
C9' N1' Zn1 . . 116.53(11) ?
C2' N1' Zn1 . . 137.92(11) ?
N1' C2' C3' . . 130.68(15) ?
N1' C2' C7' . . 108.59(15) ?
C3' C2' C7' . . 120.72(16) ?
C4' C3' C2' . . 116.65(17) ?
C4' C3' H3' . . 121.7 ?
C2' C3' H3' . . 121.7 ?
C3' C4' C5' . . 121.59(19) ?
C3' C4' H4' . . 119.2 ?
C5' C4' H4' . . 119.2 ?
C6' C5' C4' . . 122.28(17) ?
C6' C5' H5' . . 118.9 ?
C4' C5' H5' . . 118.9 ?
C5' C6' C7' . . 116.21(17) ?
C5' C6' H6' . . 121.9 ?
C7' C6' H6' . . 121.9 ?
N8' C7' C6' . . 131.51(17) ?
N8' C7' C2' . . 105.96(14) ?
C6' C7' C2' . . 122.51(18) ?
C9' N8' C7' . . 107.19(14) ?
C9' N8' H8' . . 126.4 ?
C7' N8' H8' . . 126.4 ?
N1' C9' N8' . . 112.78(15) ?
N1' C9' C10' . . 120.05(14) ?
N8' C9' C10' . . 127.16(15) ?
C11' C10' N14' . . 114.86(17) ?
C11' C10' C9' . . 130.34(17) ?
N14' C10' C9' . . 114.80(14) ?
C10' C11' S12' . . 109.58(15) ?
C10' C11' H11' . . 125.2 ?
S12' C11' H11' . . 125.2 ?
C13' S12' C11' . . 89.72(9) ?
N14' C13' S12' . . 115.21(15) ?
N14' C13' H13' . . 122.4 ?
S12' C13' H13' . . 122.4 ?
C13' N14' C10' . . 110.62(15) ?
C13' N14' Zn1 . . 137.29(13) ?
C10' N14' Zn1 . . 112.09(11) ?
C9" N1" C2" . . 105.33(12) ?
C9" N1" Zn1 . . 114.90(9) ?
C2" N1" Zn1 . . 139.21(10) ?
N1" C2" C3" . . 130.90(13) ?
N1" C2" C7" . . 109.06(13) ?
C3" C2" C7" . . 120.04(13) ?
C4" C3" C2" . . 117.11(14) ?
C4" C3" H3" . . 121.4 ?
C2" C3" H3" . . 121.4 ?
C3" C4" C5" . . 121.95(15) ?
C3" C4" H4" . . 119 ?
C5" C4" H4" . . 119 ?
C6" C5" C4" . . 121.76(15) ?
C6" C5" H5" . . 119.1 ?
C4" C5" H5" . . 119.1 ?
C5" C6" C7" . . 116.05(15) ?
C5" C6" H6" . . 122 ?
C7" C6" H6" . . 122 ?
N8" C7" C6" . . 131.38(14) ?
N8" C7" C2" . . 105.56(12) ?
C6" C7" C2" . . 123.04(14) ?
C9" N8" C7" . . 107.09(12) ?
C9" N8" H8" . . 126.5 ?
C7" N8" H8" . . 126.5 ?
N1" C9" N8" . . 112.95(13) ?
N1" C9" C10" . . 120.51(12) ?
N8" C9" C10" . . 126.54(13) ?
C11" C10" N14" . . 115.19(13) ?
C11" C10" C9" . . 130.08(14) ?
N14" C10" C9" . . 114.70(13) ?
C10" C11" S12" . . 109.35(11) ?
C10" C11" H11" . . 125.3 ?
S12" C11" H11" . . 125.3 ?
C11" S12" C13" . . 90.26(7) ?
N14" C13" S12" . . 114.19(12) ?
N14" C13" H13" . . 122.9 ?
S12" C13" H13" . . 122.9 ?
C13" N14" C10" . . 111.00(13) ?
C13" N14" Zn1 . . 136.33(11) ?
C10" N14" Zn1 . . 112.50(9) ?
O2S3 N1S3 O4S3 . . 120.16(19) ?
O2S3 N1S3 O3S3 . . 121.35(18) ?
O4S3 N1S3 O3S3 . . 118.49(17) ?
O2S2 N1S2 O3S2 . . 120.02(16) ?
O2S2 N1S2 O3S2 1 . 120.02(16) ?
O2S2 N1S2 O3S2 . 1 120.02(16) ?
O2S2 N1S2 O3S2 1 1 120.02(16) ?
O2S2 N1S2 O4S2 . . 121.30(15) ?
O2S2 N1S2 O4S2 1 . 121.30(15) ?
O3S2 N1S2 O4S2 . . 118.63(15) ?
O3S2 N1S2 O4S2 1 . 118.63(15) ?
H1SA O1S H1SB . . 103(2) ?
C2S4 O1S4 H1S4 . . 109.5 ?
O1S4 C2S4 C3S4 . . 115.1(3) ?
O1S4 C2S4 H2S1 . . 108.5 ?
C3S4 C2S4 H2S1 . . 108.5 ?
O1S4 C2S4 H2S2 . . 108.5 ?
C3S4 C2S4 H2S2 . . 108.5 ?
H2S1 C2S4 H2S2 . . 107.5 ?
C2S4 C3S4 H3S1 . . 109.5 ?
C2S4 C3S4 H3S2 . . 109.5 ?
H3S1 C3S4 H3S2 . . 109.5 ?
C2S4 C3S4 H3S3 . . 109.5 ?
H3S1 C3S4 H3S3 . . 109.5 ?
H3S2 C3S4 H3S3 . . 109.5 ?

loop_
_geom_bond_atom_site_label_1
_geom_bond_atom_site_label_2
_geom_bond_site_symmetry_2
_geom_bond_distance
_geom_bond_publ_flag
Zn1 N1 . 2.0931(12) y
Zn1 N1' . 2.0985(13) y
Zn1 N1" . 2.1197(12) y
Zn1 N14 . 2.2170(12) y
Zn1 N14" . 2.2326(13) y
Zn1 N14' . 2.2694(14) y
N1 C9 . 1.3292(17) ?
N1 C2 . 1.3911(19) ?
C2 C3 . 1.396(2) ?
C2 C7 . 1.407(2) ?
C3 C4 . 1.386(2) ?
C3 H3 . 0.95 ?
C4 C5 . 1.405(3) ?
C4 H4 . 0.95 ?
C5 C6 . 1.387(3) ?
C5 H5 . 0.95 ?
C6 C7 . 1.393(2) ?
C6 H6 . 0.95 ?
C7 N8 . 1.383(2) ?
N8 C9 . 1.3480(19) ?
N8 H8 . 0.88 ?
C9 C10 . 1.449(2) ?
C10 C11 . 1.362(2) ?
C10 N14 . 1.3810(19) ?
C11 S12 . 1.7059(17) ?
C11 H11 . 0.95 ?
S12 C13 . 1.7102(16) ?
C13 N14 . 1.306(2) ?
C13 H13 . 0.95 ?
N1' C9' . 1.337(2) ?
N1' C2' . 1.388(2) ?
C2' C3' . 1.395(2) ?
C2' C7' . 1.412(2) ?
C3' C4' . 1.389(2) ?
C3' H3' . 0.95 ?
C4' C5' . 1.407(3) ?
C4' H4' . 0.95 ?
C5' C6' . 1.376(3) ?
C5' H5' . 0.95 ?
C6' C7' . 1.385(2) ?
C6' H6' . 0.95 ?
C7' N8' . 1.382(2) ?
N8' C9' . 1.346(2) ?
N8' H8' . 0.88 ?
C9' C10' . 1.457(2) ?
C10' C11' . 1.364(2) ?
C10' N14' . 1.379(2) ?
C11' S12' . 1.723(2) ?
C11' H11' . 0.95 ?
S12' C13' . 1.6990(19) ?
C13' N14' . 1.309(2) ?
C13' H13' . 0.95 ?
N1" C9" . 1.3247(18) ?
N1" C2" . 1.3879(18) ?
C2" C3" . 1.398(2) ?
C2" C7" . 1.404(2) ?
C3" C4" . 1.384(2) ?
C3" H3" . 0.95 ?
C4" C5" . 1.402(2) ?
C4" H4" . 0.95 ?
C5" C6" . 1.383(2) ?
C5" H5" . 0.95 ?
C6" C7" . 1.390(2) ?
C6" H6" . 0.95 ?
C7" N8" . 1.3834(19) ?
N8" C9" . 1.3482(18) ?
N8" H8" . 0.88 ?
C9" C10" . 1.4535(19) ?
C10" C11" . 1.362(2) ?
C10" N14" . 1.3767(18) ?
C11" S12" . 1.7088(16) ?
C11" H11" . 0.95 ?
S12" C13" . 1.7113(17) ?
C13" N14" . 1.3038(19) ?
C13" H13" . 0.95 ?
N1S3 O2S3 . 1.241(2) ?
N1S3 O4S3 . 1.243(2) ?
N1S3 O3S3 . 1.246(2) ?
N1S2 N1S2 1 0.000(3) ?
N1S2 O2S2 . 1.247(2) ?
N1S2 O2S2 1 1.247(2) ?
N1S2 O3S2 . 1.255(2) ?
N1S2 O3S2 1 1.255(2) ?
N1S2 O4S2 . 1.2592(19) ?
O2S2 O2S2 1 0.000(5) ?
O2S2 N1S2 1 1.247(2) ?
O3S2 O3S2 1 0.000(5) ?
O3S2 N1S2 1 1.255(2) ?
O4S2 N1S2 1 1.2592(19) ?
O1S O1S 1 0.000(4) ?
O1S H1SA . 0.947(5) ?
O1S H1SB . 0.945(5) ?
O1S4 C2S4 . 1.426(7) ?
O1S4 H1S4 . 0.84 ?
C2S4 C3S4 . 1.511(5) ?
C2S4 H2S1 . 0.99 ?
C2S4 H2S2 . 0.99 ?
C3S4 H3S1 . 0.98 ?
C3S4 H3S2 . 0.98 ?
C3S4 H3S3 . 0.98 ?

loop_
_geom_hbond_atom_site_label_D
_geom_hbond_atom_site_label_H
_geom_hbond_atom_site_label_A
_geom_hbond_site_symmetry_A
_geom_hbond_distance_DH
_geom_hbond_distance_HA
_geom_hbond_distance_DA
_geom_hbond_angle_DHA
N8 H8 O4S3 2_767 0.88 1.91 2.759(2) 163
N8' H8' O1S 1 0.88 1.85 2.7179(19) 168.5
N8" H8" O3S2 2_666 0.88 2.37 3.045(2) 134
N8" H8" O4S2 2_666 0.88 2.08 2.8628(18) 147
O1S H1SA O2S3 . 0.947(5) 2.525(19) 3.297(2) 139(2)
O1S H1SA O3S3 . 0.947(5) 1.936(10) 2.852(2) 162(2)
O1S H1SB O2S2 1 0.945(5) 1.873(8) 2.801(2) 167(2)
O1S H1SB O3S2 1 0.945(5) 2.43(2) 3.083(2) 126(2)
O1S4 H1S4 C13 . 0.84 2.58 3.369(4) 156
O1S4 H1S4 S12 . 0.84 2.74 3.547(3) 161

loop_
_geom_torsion_atom_site_label_1
_geom_torsion_atom_site_label_2
_geom_torsion_atom_site_label_3
_geom_torsion_atom_site_label_4
_geom_torsion
_geom_torsion_publ_flag
N1' Zn1 N1 C9 -96.43(11) ?
N1" Zn1 N1 C9 163.13(10) ?
N14 Zn1 N1 C9 -1.35(10) ?
N14" Zn1 N1 C9 85.32(11) ?
N14' Zn1 N1 C9 -17.9(3) ?
N1' Zn1 N1 C2 96.16(15) ?
N1" Zn1 N1 C2 -4.28(15) ?
N14 Zn1 N1 C2 -168.75(15) ?
N14" Zn1 N1 C2 -82.09(15) ?
N14' Zn1 N1 C2 174.66(17) ?
C9 N1 C2 C3 -179.11(16) ?
Zn1 N1 C2 C3 -10.9(3) ?
C9 N1 C2 C7 0.20(16) ?
Zn1 N1 C2 C7 168.37(11) ?
N1 C2 C3 C4 177.01(15) ?
C7 C2 C3 C4 -2.2(2) ?
C2 C3 C4 C5 1.0(2) ?
C3 C4 C5 C6 0.9(3) ?
C4 C5 C6 C7 -1.5(2) ?
C5 C6 C7 N8 -177.85(16) ?
C5 C6 C7 C2 0.2(2) ?
N1 C2 C7 N8 0.79(16) ?
C3 C2 C7 N8 -179.81(13) ?
N1 C2 C7 C6 -177.72(14) ?
C3 C2 C7 C6 1.7(2) ?
C6 C7 N8 C9 176.86(16) ?
C2 C7 N8 C9 -1.47(16) ?
C2 N1 C9 N8 -1.18(16) ?
Zn1 N1 C9 N8 -172.57(10) ?
C2 N1 C9 C10 175.35(13) ?
Zn1 N1 C9 C10 3.97(17) ?
C7 N8 C9 N1 1.71(17) ?
C7 N8 C9 C10 -174.56(14) ?
N1 C9 C10 C11 179.39(16) ?
N8 C9 C10 C11 -4.6(3) ?
N1 C9 C10 N14 -5.2(2) y
N8 C9 C10 N14 170.79(14) ?
N14 C10 C11 S12 -1.30(18) ?
C9 C10 C11 S12 174.08(13) ?
C10 C11 S12 C13 0.99(13) ?
C11 S12 C13 N14 -0.52(14) ?
S12 C13 N14 C10 -0.12(18) ?
S12 C13 N14 Zn1 -178.49(9) ?
C11 C10 N14 C13 0.9(2) ?
C9 C10 N14 C13 -175.16(14) ?
C11 C10 N14 Zn1 179.74(11) ?
C9 C10 N14 Zn1 3.65(16) ?
N1 Zn1 N14 C13 177.00(18) ?
N1' Zn1 N14 C13 -83.37(17) ?
N1" Zn1 N14 C13 89.5(2) ?
N14" Zn1 N14 C13 80.26(17) ?
N14' Zn1 N14 C13 -7.28(17) ?
N1 Zn1 N14 C10 -1.36(10) ?
N1' Zn1 N14 C10 98.27(11) ?
N1" Zn1 N14 C10 -88.8(2) ?
N14" Zn1 N14 C10 -98.09(10) ?
N14' Zn1 N14 C10 174.36(11) ?
N1 Zn1 N1' C9' 163.67(10) ?
N1" Zn1 N1' C9' -93.18(11) ?
N14 Zn1 N1' C9' 84.95(11) ?
N14" Zn1 N1' C9' -22.2(2) ?
N14' Zn1 N1' C9' -1.06(10) ?
N1 Zn1 N1' C2' -12.80(16) ?
N1" Zn1 N1' C2' 90.35(15) ?
N14 Zn1 N1' C2' -91.52(16) ?
N14" Zn1 N1' C2' 161.30(15) ?
N14' Zn1 N1' C2' -177.52(16) ?
C9' N1' C2' C3' 179.14(17) ?
Zn1 N1' C2' C3' -4.1(3) ?
C9' N1' C2' C7' -0.29(17) ?
Zn1 N1' C2' C7' 176.43(11) ?
N1' C2' C3' C4' 179.16(16) ?
C7' C2' C3' C4' -1.5(2) ?
C2' C3' C4' C5' -0.2(3) ?
C3' C4' C5' C6' 1.2(3) ?
C4' C5' C6' C7' -0.5(3) ?
C5' C6' C7' N8' -179.00(17) ?
C5' C6' C7' C2' -1.2(2) ?
N1' C2' C7' N8' 0.05(17) ?
C3' C2' C7' N8' -179.45(14) ?
N1' C2' C7' C6' -178.26(15) ?
C3' C2' C7' C6' 2.2(2) ?
C6' C7' N8' C9' 178.30(17) ?
C2' C7' N8' C9' 0.21(17) ?
C2' N1' C9' N8' 0.44(17) ?
Zn1 N1' C9' N8' -177.10(10) ?
C2' N1' C9' C10' 179.60(13) ?
Zn1 N1' C9' C10' 2.06(18) ?
C7' N8' C9' N1' -0.42(18) ?
C7' N8' C9' C10' -179.51(14) ?
N1' C9' C10' C11' 177.96(16) ?
N8' C9' C10' C11' -3.0(3) ?
N1' C9' C10' N14' -2.1(2) ?
N8' C9' C10' N14' 176.96(14) ?
N14' C10' C11' S12' -0.44(19) ?
C9' C10' C11' S12' 179.54(14) ?
C10' C11' S12' C13' 0.23(14) ?
C11' S12' C13' N14' 0.03(14) ?
S12' C13' N14' C10' -0.27(18) ?
S12' C13' N14' Zn1 178.99(9) ?
C11' C10' N14' C13' 0.5(2) ?
C9' C10' N14' C13' -179.52(13) ?
C11' C10' N14' Zn1 -179.00(12) ?
C9' C10' N14' Zn1 1.02(16) ?
N1 Zn1 N14' C13' 99.0(2) ?
N1' Zn1 N14' C13' -179.30(17) ?
N1" Zn1 N14' C13' -82.08(17) ?
N14 Zn1 N14' C13' 82.76(17) ?
N14" Zn1 N14' C13' -5.41(17) ?
N1 Zn1 N14' C10' -81.8(2) ?
N1' Zn1 N14' C10' -0.04(10) ?
N1" Zn1 N14' C10' 97.17(11) ?
N14 Zn1 N14' C10' -97.98(11) ?
N14" Zn1 N14' C10' 173.84(11) ?
N1 Zn1 N1" C9" -98.84(11) ?
N1' Zn1 N1" C9" 158.33(11) ?
N14 Zn1 N1" C9" -14.6(2) ?
N14" Zn1 N1" C9" -5.05(10) ?
N14' Zn1 N1" C9" 81.44(11) ?
N1 Zn1 N1" C2" 91.41(15) ?
N1' Zn1 N1" C2" -11.43(16) ?
N14 Zn1 N1" C2" 175.66(16) ?
N14" Zn1 N1" C2" -174.81(16) ?
N14' Zn1 N1" C2" -88.31(16) ?
C9" N1" C2" C3" 178.40(17) ?
Zn1 N1" C2" C3" -11.2(3) ?
C9" N1" C2" C7" -1.05(17) ?
Zn1 N1" C2" C7" 169.32(12) ?
N1" C2" C3" C4" 179.53(16) ?
C7" C2" C3" C4" -1.1(2) ?
C2" C3" C4" C5" -0.8(3) ?
C3" C4" C5" C6" 1.6(3) ?
C4" C5" C6" C7" -0.3(3) ?
C5" C6" C7" N8" -179.84(18) ?
C5" C6" C7" C2" -1.7(3) ?
N1" C2" C7" N8" 0.50(17) ?
C3" C2" C7" N8" -179.02(14) ?
N1" C2" C7" C6" -178.03(15) ?
C3" C2" C7" C6" 2.5(2) ?
C6" C7" N8" C9" 178.60(18) ?
C2" C7" N8" C9" 0.24(17) ?
C2" N1" C9" N8" 1.25(17) ?
Zn1 N1" C9" N8" -171.83(10) ?
C2" N1" C9" C10" -178.59(13) ?
Zn1 N1" C9" C10" 8.32(18) ?
C7" N8" C9" N1" -0.96(18) ?
C7" N8" C9" C10" 178.87(14) ?
N1" C9" C10" C11" 170.92(16) ?
N8" C9" C10" C11" -8.9(3) ?
N1" C9" C10" N14" -7.1(2) y
N8" C9" C10" N14" 173.08(14) ?
N14" C10" C11" S12" -0.48(17) ?
C9" C10" C11" S12" -178.49(13) ?
C10" C11" S12" C13" 0.60(13) ?
C11" S12" C13" N14" -0.63(14) ?
S12" C13" N14" C10" 0.47(18) ?
S12" C13" N14" Zn1 175.30(9) ?
C11" C10" N14" C13" 0.02(19) ?
C9" C10" N14" C13" 178.34(13) ?
C11" C10" N14" Zn1 -176.12(11) ?
C9" C10" N14" Zn1 2.20(16) ?
N1 Zn1 N14" C13" -73.26(16) ?
N1' Zn1 N14" C13" 112.6(2) ?
N1" Zn1 N14" C13" -173.43(17) ?
N14 Zn1 N14" C13" 4.07(16) ?
N14' Zn1 N14" C13" 91.98(16) ?
N1 Zn1 N14" C10" 101.52(10) ?
N1' Zn1 N14" C10" -72.6(2) ?
N1" Zn1 N14" C10" 1.35(10) ?
N14 Zn1 N14" C10" 178.86(10) ?
N14' Zn1 N14" C10" -93.24(10) ?
